data_7158379
loop_
_publ_author_name
'Fuller, Rebecca O.'
'Taylor, Madeleine R.'
'Duggin, Margot'
'Bissember, Alex C.'
'Canty, Allan J.'
'Judd, Martyna M.'
'Cox, Nicholas'
'Moggach, Stephen A.'
'Turner, Gemma F.'

_publ_section_title
;
 Enhanced synthesis of oxo-verdazyl radicals bearing sterically-and
 electronically-diverse C3-substituents.
;
_journal_issue 46
_journal_name_full 'Organic &amp; biomolecular chemistry'
_journal_page_first 10120
_journal_page_last 10138
_journal_paper_doi 10.1039/d1ob01946e
_journal_volume 19
_journal_year 2021
_chemical_formula_moiety 'C13 H14 N4 O S2'
_chemical_formula_sum 'C13 H14 N4 O S2'
_chemical_formula_weight 306.40
_chemical_name_common 1,5-bis(thiophenyl)-2,4-dimethyl-carbohydrazide
_chemical_name_systematic 1,5-bis(thiophenyl)-2,4-dimethyl-carbohydrazide
_space_group_crystal_system monoclinic
_space_group_IT_number 15
_space_group_name_Hall '-C 2yc'
_space_group_name_H-M_alt 'C 1 2/c 1'
_atom_sites_solution_hydrogens geom
_atom_sites_solution_primary dual
_audit_creation_date 2020-09-03
_audit_creation_method
;
Olex2 1.3
(compiled 2020.07.31 svn.rc2a77460 for OlexSys, GUI svn.r6145)
;
_audit_update_record
;
2021-09-30 deposited with the CCDC.	2021-11-01 downloaded from the CCDC.
;
_cell_angle_alpha 90
_cell_angle_beta 107.845(2)
_cell_angle_gamma 90
_cell_formula_units_Z 4
_cell_length_a 7.32320(10)
_cell_length_b 19.6029(2)
_cell_length_c 10.4905(2)
_cell_measurement_reflns_used 13876
_cell_measurement_temperature 100.0(2)
_cell_measurement_theta_max 75.1310
_cell_measurement_theta_min 4.4860
_cell_volume 1433.52(4)
_computing_cell_refinement 'CrysAlisPro 1.171.40.53 (Rigaku OD, 2019)'
_computing_data_collection 'CrysAlisPro 1.171.40.53 (Rigaku OD, 2019)'
_computing_data_reduction 'CrysAlisPro 1.171.40.53 (Rigaku OD, 2019)'
_computing_molecular_graphics 'Olex2 1.3 (Dolomanov et al., 2009)'
_computing_publication_material 'Olex2 1.3 (Dolomanov et al., 2009)'
_computing_structure_refinement 'SHELXL 2018/3 (Sheldrick, 2015)'
_computing_structure_solution 'SHELXT 2018/2 (Sheldrick, 2018)'
_diffrn_ambient_environment N~2~
_diffrn_ambient_temperature 100.0(2)
_diffrn_detector 'Hybrid photon'
_diffrn_detector_area_resol_mean 10.0000
_diffrn_detector_type HyPix
_diffrn_measured_fraction_theta_full 1.000
_diffrn_measured_fraction_theta_max 0.983
_diffrn_measurement_details
;
List of Runs (angles in degrees, time in seconds):

  # Type    Start    End  Width  t~exp~   \w     \q     \k     \f   Frames
#--------------------------------------------------------------------------
  1  \w     24.00 118.00   0.50    0.05    --   46.20  77.00  60.00  188
  2  \w     24.00 118.00   0.50    0.05    --   46.20  77.00 120.00  188
  3  \w     31.00 118.00   0.50    0.05    --   46.20  57.00  90.00  174
  4  \w     24.00 118.00   0.50    0.05    --   46.20  77.00   0.00  188
  5  \w     34.00 121.00   0.50    0.05    --   46.20  19.00  90.00  174
  6  \w     31.00 118.00   0.50    0.05    --   46.20  57.00   0.00  174
  7  \w     31.00 118.00   0.50    0.05    --   46.20  57.00 -60.00  174
  8  \w     31.00 118.00   0.50    0.05    --   46.20  57.00-120.00  174
  9  \w     24.00 118.00   0.50    0.05    --   46.20  77.00-150.00  188
 10  \w     56.00 118.00   0.50    0.05    --   46.20 151.00-133.00  124
 11  \w     56.00 164.00   0.50    0.08    --  102.41 151.00-133.00  216
 12  \w     86.00 175.00   0.50    0.08    --  102.41  61.00-150.00  178
 13  \w     76.00 175.00   0.50    0.08    --  102.41 122.00  65.00  198
 14  \w     74.00 175.00   0.50    0.08    --  102.41 125.00 120.00  202
 15  \w     90.00 177.00   0.50    0.08    --  102.41  30.00 150.00  174
 16  \w    -28.00  26.00   0.50    0.05    --   46.20 -19.00 120.00  108
 17  \w     30.00  71.00   0.50    0.08    --  102.41 -61.00 120.00   82
 18  \w     30.00  71.00   0.50    0.08    --  102.41 -61.00  30.00   82
 19  \w     30.00  71.00   0.50    0.08    --  102.41 -61.00   0.00   82
 20  \w     30.00  71.00   0.50    0.08    --  102.41 -61.00 -30.00   82
 21  \w     30.00 105.00   0.50    0.08    --  102.41 -77.00-180.00  150
 22  \w     30.00 105.00   0.50    0.08    --  102.41 -94.00-180.00  150
 23  \w     26.00 109.00   0.50    0.05    --   46.20-151.00-177.00  166
 24  \w     30.00 130.00   0.50    0.08    --  102.41-151.00-177.00  200
 25  \w     30.00 111.00   0.50    0.08    --  102.41-125.00-120.00  162
 26  \w     30.00 111.00   0.50    0.08    --  102.41-125.00  90.00  162
 27  \w     11.00  92.00   0.50    0.05    --   46.20-122.00 -15.00  162
 28  \w     30.00 109.00   0.50    0.08    --  102.41-122.00 -15.00  158
 29  \w     30.00 105.00   0.50    0.08    --  102.41 -94.00   0.00  150
 30  \w   -130.00 -30.00   0.50    0.08    -- -102.41 151.00-133.00  200
 31  \w   -111.00 -30.00   0.50    0.08    -- -102.41 125.00 150.00  162
 32  \w   -109.00 -30.00   0.50    0.08    -- -102.41 122.00  65.00  158
 33  \w    -92.00 -11.00   0.50    0.05    --  -46.20 122.00  65.00  162
 34  \w   -107.00 -30.00   0.50    0.08    -- -102.41 107.00-152.30  154
 35  \w   -175.00-123.00   0.50    0.08    -- -102.41 -80.00 120.37  104
 36  \w   -175.00 -79.00   0.50    0.08    -- -102.41 -79.00  18.53  192
 37  \w   -175.00 -80.00   0.50    0.08    -- -102.41 -77.00   0.00  190
 38  \w   -118.00 -23.00   0.50    0.05    --  -46.20 -77.00 -90.00  190
 39  \w   -175.00 -80.00   0.50    0.08    -- -102.41 -77.00-180.00  190
 40  \w   -118.00 -23.00   0.50    0.05    --  -46.20 -77.00-180.00  190
 41  \w   -175.00 -80.00   0.50    0.08    -- -102.41 -75.00 143.81  190
 42  \w   -175.00 -81.00   0.50    0.08    -- -102.41 -74.00 -62.19  188
 43  \w   -175.00 -84.00   0.50    0.08    -- -102.41 -65.00-158.59  182
 44  \w   -175.00 -86.00   0.50    0.08    -- -102.41 -62.00  24.34  178
 45  \w   -175.00 -86.00   0.50    0.08    -- -102.41 -61.00  60.00  178
 46  \w   -175.00 -89.00   0.50    0.08    -- -102.41 -51.00  72.72  172
 47  \w   -174.00 -90.00   0.50    0.08    -- -102.41 -45.00  90.00  168
 48  \w   -174.00 -90.00   0.50    0.08    -- -102.41 -45.00 -60.00  168
 49  \w   -177.00 -90.00   0.50    0.08    -- -102.41 -30.00-120.00  174
 50  \w   -118.00 -55.00   0.50    0.05    --  -46.20-151.00-177.00  126
 51  \w   -164.00 -55.00   0.50    0.08    -- -102.41-151.00-177.00  218
 52  \w   -118.00 -73.00   0.50    0.05    --  -46.20-125.00  30.00   90
 53  \w   -118.00 -73.00   0.50    0.05    --  -46.20-125.00-150.00   90
 54  \w   -175.00 -75.00   0.50    0.08    -- -102.41-122.00 -15.00  200
;
_diffrn_measurement_device 'four-circle diffractometer'
_diffrn_measurement_device_type 'XtaLAB Synergy'
_diffrn_measurement_method '\w scans'
_diffrn_orient_matrix_type 'CrysAlisPro convention (1999,Acta A55,543-557)'
_diffrn_orient_matrix_UB_11 -0.0912886000
_diffrn_orient_matrix_UB_12 0.0709547000
_diffrn_orient_matrix_UB_13 -0.0372384000
_diffrn_orient_matrix_UB_21 0.2007438000
_diffrn_orient_matrix_UB_22 0.0328367000
_diffrn_orient_matrix_UB_23 0.0453401000
_diffrn_orient_matrix_UB_31 0.0144310000
_diffrn_orient_matrix_UB_32 -0.0080908000
_diffrn_orient_matrix_UB_33 -0.1426495000
_diffrn_radiation_monochromator mirror
_diffrn_radiation_probe x-ray
_diffrn_radiation_type 'Cu K\a'
_diffrn_radiation_wavelength 1.54184
_diffrn_reflns_av_R_equivalents 0.0754
_diffrn_reflns_av_unetI/netI 0.0225
_diffrn_reflns_Laue_measured_fraction_full 1.000
_diffrn_reflns_Laue_measured_fraction_max 0.983
_diffrn_reflns_limit_h_max 9
_diffrn_reflns_limit_h_min -9
_diffrn_reflns_limit_k_max 24
_diffrn_reflns_limit_k_min -24
_diffrn_reflns_limit_l_max 11
_diffrn_reflns_limit_l_min -12
_diffrn_reflns_number 21491
_diffrn_reflns_point_group_measured_fraction_full 1.000
_diffrn_reflns_point_group_measured_fraction_max 0.983
_diffrn_reflns_theta_full 67.684
_diffrn_reflns_theta_max 75.509
_diffrn_reflns_theta_min 4.511
_diffrn_source 'micro-focus sealed X-ray tube'
_diffrn_source_type 'PhotonJet (Cu) X-ray Source'
_exptl_absorpt_coefficient_mu 3.380
_exptl_absorpt_correction_T_max 1.00000
_exptl_absorpt_correction_T_min 0.64386
_exptl_absorpt_correction_type multi-scan
_exptl_absorpt_process_details
;
CrysAlisPro 1.171.40.53 (Rigaku Oxford Diffraction, 2019)
Empirical absorption correction using spherical harmonics,
 implemented in SCALE3 ABSPACK scaling algorithm.
;
_exptl_crystal_colour 'clear light colourless'
_exptl_crystal_density_diffrn 1.420
_exptl_crystal_description block
_exptl_crystal_F_000 640
_exptl_crystal_size_max 0.262
_exptl_crystal_size_mid 0.117
_exptl_crystal_size_min 0.086
_refine_diff_density_max 0.282
_refine_diff_density_min -0.394
_refine_diff_density_rms 0.062
_refine_ls_extinction_method none
_refine_ls_goodness_of_fit_ref 1.137
_refine_ls_hydrogen_treatment constr
_refine_ls_matrix_type full
_refine_ls_number_parameters 93
_refine_ls_number_reflns 1468
_refine_ls_number_restraints 0
_refine_ls_restrained_S_all 1.137
_refine_ls_R_factor_all 0.0323
_refine_ls_R_factor_gt 0.0317
_refine_ls_shift/su_max 0.001
_refine_ls_shift/su_mean 0.000
_refine_ls_structure_factor_coef Fsqd
_refine_ls_weighting_details 'w=1/[\s^2^(Fo^2^)+(0.1000P)^2^] where P=(Fo^2^+2Fc^2^)/3'
_refine_ls_weighting_scheme calc
_refine_ls_wR_factor_gt 0.1202
_refine_ls_wR_factor_ref 0.1228
_reflns_Friedel_coverage 0.000
_reflns_number_gt 1426
_reflns_number_total 1468
_reflns_threshold_expression 'I > 2\s(I)'
_cod_data_source_file d1ob01946e2.cif
_cod_data_source_block 11b
_cod_depositor_comments 'Adding full bibliography for 7158376--7158384.cif.'
_cod_database_code 7158379
_chemical_oxdiff_formula 'C13 H14 N4 O S2'
_chemical_oxdiff_usercomment 'Becky UTas'
_shelx_space_group_comment
;
The symmetry employed for this shelxl refinement is uniquely defined
by the following loop, which should always be used as a source of
symmetry information in preference to the above space-group names.
They are only intended as comments.
;
_reflns_odcompleteness_completeness 100.00
_reflns_odcompleteness_iscentric 1
_reflns_odcompleteness_theta 66.49
_olex2_refinement_description
;
1. Fixed Uiso
 At 1.2 times of:
  All C(H) groups
 At 1.5 times of:
  All C(H,H,H) groups
2.a Aromatic/amide H refined with riding coordinates:
 C005(H005), C008(H008), C00A(H00D), C00B(H00E)
2.b Idealised Me refined as rotating group:
 C009(H00A,H00B,H00C)
;
_olex2_submission_special_instructions 'No special instructions were received'
_oxdiff_exptl_absorpt_empirical_details
;
Empirical correction (ABSPACK) includes:
- Absorption correction using spherical harmonics
- Frame scaling
;
_oxdiff_exptl_absorpt_empirical_full_max 2.385
_oxdiff_exptl_absorpt_empirical_full_min 0.653

loop_
_space_group_symop_operation_xyz
'x, y, z'
'-x, y, -z+1/2'
'x+1/2, y+1/2, z'
'-x+1/2, y+1/2, -z+1/2'
'-x, -y, -z'
'x, -y, z-1/2'
'-x+1/2, -y+1/2, -z'
'x+1/2, -y+1/2, z-1/2'

loop_
_atom_site_label
_atom_site_type_symbol
_atom_site_fract_x
_atom_site_fract_y
_atom_site_fract_z
_atom_site_U_iso_or_equiv
_atom_site_adp_type
_atom_site_occupancy
_atom_site_site_symmetry_order
_atom_site_calc_flag
_atom_site_refinement_flags_posn
_atom_site_refinement_flags_adp
_atom_site_refinement_flags_occupancy
_atom_site_disorder_assembly
_atom_site_disorder_group
S001 S 0.21761(4) 0.58117(2) 0.66756(3) 0.0201(2) Uani 1 1 d . . . . .
O002 O 0.500000 0.27419(6) 0.750000 0.0225(3) Uani 1 2 d S T P . .
N003 N 0.42415(14) 0.37300(5) 0.63234(9) 0.0166(3) Uani 1 1 d . . . . .
N004 N 0.35780(13) 0.43848(5) 0.63712(10) 0.0161(3) Uani 1 1 d . . . . .
C005 C 0.29859(15) 0.47142(6) 0.52604(12) 0.0165(3) Uani 1 1 d . . . . .
H005 H 0.300693 0.450762 0.446698 0.020 Uiso 1 1 calc R U . . .
C006 C 0.22869(16) 0.54056(6) 0.52423(11) 0.0157(3) Uani 1 1 d . . . . .
C007 C 0.500000 0.33696(8) 0.750000 0.0163(4) Uani 1 2 d S T P . .
C008 C 0.17005(17) 0.58316(6) 0.41545(14) 0.0185(3) Uani 1 1 d . . . . .
H008 H 0.165428 0.570370 0.329151 0.022 Uiso 1 1 calc R U . . .
C009 C 0.39125(19) 0.33720(6) 0.50512(13) 0.0191(3) Uani 1 1 d . . . . .
H00A H 0.257201 0.338767 0.455674 0.029 Uiso 1 1 calc R U . . .
H00B H 0.431181 0.290549 0.522009 0.029 Uiso 1 1 calc R U . . .
H00C H 0.463752 0.358776 0.454082 0.029 Uiso 1 1 calc R U . . .
C00A C 0.11730(18) 0.64878(7) 0.44886(14) 0.0222(3) Uani 1 1 d . . . . .
H00D H 0.074257 0.683706 0.386917 0.027 Uiso 1 1 calc R U . . .
C00B C 0.13654(18) 0.65503(6) 0.58138(14) 0.0223(3) Uani 1 1 d . . . . .
H00E H 0.108998 0.694673 0.620616 0.027 Uiso 1 1 calc R U . . .

loop_
_atom_site_aniso_label
_atom_site_aniso_U_11
_atom_site_aniso_U_22
_atom_site_aniso_U_33
_atom_site_aniso_U_23
_atom_site_aniso_U_13
_atom_site_aniso_U_12
S001 0.0270(3) 0.0182(3) 0.0155(3) -0.00057(9) 0.00709(19) 0.00408(9)
O002 0.0354(7) 0.0114(6) 0.0219(7) 0.000 0.0105(6) 0.000
N003 0.0226(5) 0.0118(5) 0.0157(6) -0.0003(4) 0.0061(4) 0.0018(4)
N004 0.0181(5) 0.0126(5) 0.0183(6) -0.0018(4) 0.0067(4) 0.0002(4)
C005 0.0183(5) 0.0170(6) 0.0147(6) -0.0016(4) 0.0056(4) -0.0016(4)
C006 0.0155(5) 0.0170(6) 0.0148(6) -0.0008(4) 0.0048(5) -0.0006(4)
C007 0.0187(8) 0.0149(8) 0.0169(9) 0.000 0.0078(7) 0.000
C008 0.0186(6) 0.0203(7) 0.0164(7) 0.0008(4) 0.0049(5) 0.0008(4)
C009 0.0243(6) 0.0157(6) 0.0171(6) -0.0044(5) 0.0060(5) 0.0000(4)
C00A 0.0218(6) 0.0198(7) 0.0240(8) 0.0051(5) 0.0054(6) 0.0038(5)
C00B 0.0230(6) 0.0173(6) 0.0263(8) -0.0007(5) 0.0069(6) 0.0041(4)

loop_
_atom_type_symbol
_atom_type_description
_atom_type_scat_dispersion_real
_atom_type_scat_dispersion_imag
_atom_type_scat_source
C C 0.0181 0.0091 'International Tables Vol C Tables 4.2.6.8 and 6.1.1.4'
H H 0.0000 0.0000 'International Tables Vol C Tables 4.2.6.8 and 6.1.1.4'
N N 0.0311 0.0180 'International Tables Vol C Tables 4.2.6.8 and 6.1.1.4'
O O 0.0492 0.0322 'International Tables Vol C Tables 4.2.6.8 and 6.1.1.4'
S S 0.3331 0.5567 'International Tables Vol C Tables 4.2.6.8 and 6.1.1.4'

loop_
_exptl_crystal_face_index_h
_exptl_crystal_face_index_k
_exptl_crystal_face_index_l
_exptl_crystal_face_perp_dist
-5 0 0 0.0556
4 -4 0 0.0559
-3 10 0 0.0460
3 -10 -1 0.0470
-1 12 0 0.0441
0 -13 -1 0.0388
2 12 0 0.0437
-1 -12 0 0.0420
3 10 0 0.0535
-3 -10 0 0.0497
4 7 0 0.0571
-3 -7 -3 0.0741
-4 -4 0 0.0570
2 -1 -7 0.1311
-4 8 0 0.0513
4 -8 0 0.0552
-2 1 7 0.1197
-1 12 -1 0.0418
1 -12 0 0.0420
0 13 -1 0.0399
-2 -12 0 0.0456
2 12 -1 0.0456
3 6 -5 0.1035
4 1 -6 0.1130
4 4 0 0.0571

loop_
_geom_angle_atom_site_label_1
_geom_angle_atom_site_label_2
_geom_angle_atom_site_label_3
_geom_angle
_geom_angle_site_symmetry_1
_geom_angle_site_symmetry_3
_geom_angle_publ_flag
C00B S001 C006 91.80(6) . . ?
N004 N003 C007 119.53(10) . . ?
N004 N003 C009 121.27(9) . . ?
C007 N003 C009 118.61(11) . . ?
C005 N004 N003 117.34(10) . . ?
N004 C005 H005 119.9 . . ?
N004 C005 C006 120.13(11) . . ?
C006 C005 H005 119.9 . . ?
C005 C006 S001 122.13(9) . . ?
C008 C006 S001 110.95(9) . . ?
C008 C006 C005 126.89(11) . . ?
O002 C007 N003 120.74(7) . 2_656 ?
O002 C007 N003 120.74(7) . . ?
N003 C007 N003 118.53(15) . 2_656 ?
C006 C008 H008 123.6 . . ?
C006 C008 C00A 112.71(12) . . ?
C00A C008 H008 123.6 . . ?
N003 C009 H00A 109.5 . . ?
N003 C009 H00B 109.5 . . ?
N003 C009 H00C 109.5 . . ?
H00A C009 H00B 109.5 . . ?
H00A C009 H00C 109.5 . . ?
H00B C009 H00C 109.5 . . ?
C008 C00A H00D 123.7 . . ?
C00B C00A C008 112.58(12) . . ?
C00B C00A H00D 123.7 . . ?
S001 C00B H00E 124.0 . . ?
C00A C00B S001 111.96(10) . . ?
C00A C00B H00E 124.0 . . ?

loop_
_geom_bond_atom_site_label_1
_geom_bond_atom_site_label_2
_geom_bond_distance
_geom_bond_site_symmetry_2
_geom_bond_publ_flag
S001 C006 1.7251(12) . ?
S001 C00B 1.7138(13) . ?
O002 C007 1.230(2) . ?
N003 N004 1.3789(14) . ?
N003 C007 1.3824(13) . ?
N003 C009 1.4610(15) . ?
N004 C005 1.2857(16) . ?
C005 H005 0.9300 . ?
C005 C006 1.4468(16) . ?
C006 C008 1.3726(18) . ?
C008 H008 0.9300 . ?
C008 C00A 1.4175(16) . ?
C009 H00A 0.9600 . ?
C009 H00B 0.9600 . ?
C009 H00C 0.9600 . ?
C00A H00D 0.9300 . ?
C00A C00B 1.359(2) . ?
C00B H00E 0.9300 . ?

loop_
_geom_torsion_atom_site_label_1
_geom_torsion_atom_site_label_2
_geom_torsion_atom_site_label_3
_geom_torsion_atom_site_label_4
_geom_torsion
_geom_torsion_site_symmetry_1
_geom_torsion_site_symmetry_2
_geom_torsion_site_symmetry_3
_geom_torsion_site_symmetry_4
_geom_torsion_publ_flag
S001 C006 C008 C00A 0.33(14) . . . . ?
N003 N004 C005 C006 -179.47(9) . . . . ?
N004 N003 C007 O002 155.22(7) . . . . ?
N004 N003 C007 N003 -24.78(7) . . . 2_656 ?
N004 C005 C006 S001 -1.06(15) . . . . ?
N004 C005 C006 C008 176.54(12) . . . . ?
C005 C006 C008 C00A -177.49(11) . . . . ?
C006 S001 C00B C00A 0.48(11) . . . . ?
C006 C008 C00A C00B 0.03(17) . . . . ?
C007 N003 N004 C005 176.15(9) . . . . ?
C008 C00A C00B S001 -0.38(15) . . . . ?
C009 N003 N004 C005 -12.77(16) . . . . ?
C009 N003 C007 O002 -16.10(11) . . . . ?
C009 N003 C007 N003 163.90(11) . . . 2_656 ?
C00B S001 C006 C005 177.48(10) . . . . ?
C00B S001 C006 C008 -0.46(10) . . . . ?

loop_
_exptl_oxdiff_crystal_face_indexfrac_h
_exptl_oxdiff_crystal_face_indexfrac_k
_exptl_oxdiff_crystal_face_indexfrac_l
_exptl_oxdiff_crystal_face_x
_exptl_oxdiff_crystal_face_y
_exptl_oxdiff_crystal_face_z
-4.6034 0.3038 0.4121 0.4265 -0.8955 -0.1277
4.3568 -4.1990 -0.4497 -0.6789 0.7163 0.1610
-2.5955 10.4005 -0.0459 0.9766 -0.1816 -0.1151
2.7517 -10.3377 -0.7740 -0.9559 0.1778 0.2338
-1.3485 12.1471 0.0184 0.9843 0.1290 -0.1204
0.1013 -12.6753 -0.5834 -0.8869 -0.4223 0.1872
1.5222 12.0298 -0.2871 0.7253 0.6876 -0.0344
-1.4357 -12.0588 -0.0328 -0.7233 -0.6857 0.0815
2.5986 10.2353 0.3661 0.4754 0.8744 -0.0975
-2.5822 -10.2376 -0.4211 -0.4750 -0.8736 0.1056
3.6022 7.3888 0.3484 0.1825 0.9815 -0.0575
-2.7803 -7.2823 -2.5058 -0.1696 -0.9109 0.3763
-4.2876 -3.7659 -0.1567 0.1300 -0.9915 -0.0090
1.7005 -1.3170 -6.7632 0.0032 -0.0085 1.0000
-3.5153 7.6032 -0.4640 0.8777 -0.4771 -0.0461
3.5638 -7.6301 0.2477 -0.8759 0.4761 0.0778
-1.7159 1.2206 6.7671 -0.0087 0.0024 -1.0000
-1.1626 12.0892 -0.7399 0.9915 0.1300 -0.0090
1.3142 -12.1483 0.1242 -0.9866 -0.1295 0.0995
0.2136 12.6654 -0.6333 0.9028 0.4301 -0.0090
-1.5673 -12.0031 0.4588 -0.7257 -0.6880 0.0090
1.6389 11.9429 -0.7400 0.7253 0.6876 0.0326
3.1726 6.0155 -5.1231 0.3280 0.6021 0.7279
3.5166 0.5938 -5.8952 -0.0594 0.4581 0.8869
4.3649 3.6970 -0.1711 -0.1298 0.9899 0.0575
